data_7124643
loop_
_publ_author_name
'Feng, Genfeng'
'Liu, Wei'
'Peng, Yuxin'
'Zhao, Bo'
'Huang, Wei'
'Dai, Yafei'

_publ_section_title
;
 Cavity partition and functionalization of a [2+3] organic molecular cage
 by inserting polar P[double bond, length as m-dash]O bonds.
;
_journal_issue 59
_journal_name_full 'Chemical communications (Cambridge, England)'
_journal_page_first 9267
_journal_page_last 9270
_journal_paper_doi 10.1039/c6cc02801b
_journal_volume 52
_journal_year 2016
_chemical_absolute_configuration rm
_chemical_formula_moiety 'C60 H60 N6 O8 P2'
_chemical_formula_sum 'C60 H60 N6 O8 P2'
_chemical_formula_weight 1055.08
_space_group_IT_number 198
_space_group_name_Hall 'P 2ac 2ab 3'
_space_group_name_H-M_alt 'P 21 3'
_symmetry_cell_setting cubic
_symmetry_space_group_name_Hall 'P 2ac 2ab 3'
_symmetry_space_group_name_H-M 'P 21 3'
_atom_sites_solution_hydrogens geom
_atom_sites_solution_primary direct
_atom_sites_solution_secondary difmap
_audit_creation_method SHELXL-97
_audit_update_record
;
2016-03-31 deposited with the CCDC.
2016-06-22 downloaded from the CCDC.
;
_cell_angle_alpha 90.00
_cell_angle_beta 90.00
_cell_angle_gamma 90.00
_cell_formula_units_Z 4
_cell_length_a 19.1327(11)
_cell_length_b 19.1327(11)
_cell_length_c 19.1327(11)
_cell_measurement_reflns_used 3664
_cell_measurement_temperature 291(2)
_cell_measurement_theta_max 27.524
_cell_measurement_theta_min 2.381
_cell_volume 7003.7(7)
_computing_cell_refinement SMART
_computing_data_collection 'SMART (Bruker 2000)'
_computing_data_reduction 'SAINT (Bruker 2000)'
_computing_molecular_graphics SHELXTL
_computing_publication_material SHELXTL
_computing_structure_refinement SHELXTL
_computing_structure_solution 'SHELXTL (BRUKER 2000)'
_diffrn_ambient_temperature 291(2)
_diffrn_measured_fraction_theta_full 0.994
_diffrn_measured_fraction_theta_max 0.994
_diffrn_measurement_device_type 'Bruker Smart Apex CCD area detector'
_diffrn_measurement_method '\f and \w scans'
_diffrn_radiation_monochromator graphite
_diffrn_radiation_source 'fine-focus sealed tube'
_diffrn_radiation_type MoK\a
_diffrn_radiation_wavelength 0.71073
_diffrn_reflns_av_R_equivalents 0.1303
_diffrn_reflns_av_sigmaI/netI 0.0547
_diffrn_reflns_limit_h_max 22
_diffrn_reflns_limit_h_min -22
_diffrn_reflns_limit_k_max 22
_diffrn_reflns_limit_k_min -22
_diffrn_reflns_limit_l_max 20
_diffrn_reflns_limit_l_min -22
_diffrn_reflns_number 52238
_diffrn_reflns_theta_full 25.01
_diffrn_reflns_theta_max 25.01
_diffrn_reflns_theta_min 1.51
_exptl_absorpt_coefficient_mu 0.110
_exptl_absorpt_correction_T_max 0.9891
_exptl_absorpt_correction_T_min 0.9848
_exptl_absorpt_correction_type multi-scan
_exptl_absorpt_process_details 'SADABS, Bruker(2000)'
_exptl_crystal_colour colourless
_exptl_crystal_density_diffrn 1.001
_exptl_crystal_density_method 'not measured'
_exptl_crystal_description block
_exptl_crystal_F_000 2224
_exptl_crystal_size_max 0.14
_exptl_crystal_size_mid 0.12
_exptl_crystal_size_min 0.10
_refine_diff_density_max 0.317
_refine_diff_density_min -0.222
_refine_diff_density_rms 0.058
_refine_ls_abs_structure_details 'Flack H D (1983), Acta Cryst. A39, 876-881'
_refine_ls_abs_structure_Flack -0.2(3)
_refine_ls_extinction_method none
_refine_ls_goodness_of_fit_ref 1.136
_refine_ls_hydrogen_treatment mixed
_refine_ls_matrix_type full
_refine_ls_number_parameters 229
_refine_ls_number_reflns 4127
_refine_ls_number_restraints 9
_refine_ls_restrained_S_all 1.145
_refine_ls_R_factor_all 0.1512
_refine_ls_R_factor_gt 0.0989
_refine_ls_shift/su_max 0.000
_refine_ls_shift/su_mean 0.000
_refine_ls_structure_factor_coef Fsqd
_refine_ls_weighting_details 'calc w=1/[\s^2^(Fo^2^)+(0.0948P)^2^+3.9890P] where P=(Fo^2^+2Fc^2^)/3'
_refine_ls_weighting_scheme calc
_refine_ls_wR_factor_gt 0.2181
_refine_ls_wR_factor_ref 0.2456
_reflns_number_gt 2526
_reflns_number_total 4127
_reflns_threshold_expression >2sigma(I)
_cod_data_source_file c6cc02801b2.cif
_cod_data_source_block 2
_cod_database_code 7124643

loop_
_symmetry_equiv_pos_as_xyz
'x, y, z'
'-x+1/2, -y, z+1/2'
'-x, y+1/2, -z+1/2'
'x+1/2, -y+1/2, -z'
'z, x, y'
'z+1/2, -x+1/2, -y'
'-z+1/2, -x, y+1/2'
'-z, x+1/2, -y+1/2'
'y, z, x'
'-y, z+1/2, -x+1/2'
'y+1/2, -z+1/2, -x'
'-y+1/2, -z, x+1/2'

loop_
_atom_site_label
_atom_site_type_symbol
_atom_site_fract_x
_atom_site_fract_y
_atom_site_fract_z
_atom_site_U_iso_or_equiv
_atom_site_adp_type
_atom_site_occupancy
_atom_site_symmetry_multiplicity
_atom_site_calc_flag
_atom_site_refinement_flags
C1 C 0.1920(4) 0.3988(4) 0.4095(4) 0.090(2) Uani 1 1 d .
H1 H 0.1654 0.4364 0.4319 0.108 Uiso 1 1 calc R
C2 C 0.1638(4) 0.3305(4) 0.4393(4) 0.084(2) Uani 1 1 d .
H2 H 0.1905 0.2924 0.4177 0.100 Uiso 1 1 calc R
C3 C 0.1757(4) 0.3260(5) 0.5171(4) 0.100(2) Uani 1 1 d .
H3A H 0.1629 0.2798 0.5336 0.120 Uiso 1 1 calc R
H3B H 0.1462 0.3599 0.5407 0.120 Uiso 1 1 calc R
C4 C 0.2548(4) 0.3408(6) 0.5356(5) 0.111(3) Uani 1 1 d .
H4A H 0.2599 0.3436 0.5859 0.134 Uiso 1 1 calc R
H4B H 0.2832 0.3020 0.5193 0.134 Uiso 1 1 calc R
C5 C 0.2798(5) 0.4030(6) 0.5056(4) 0.121(3) Uani 1 1 d .
H5A H 0.3297 0.4059 0.5141 0.146 Uiso 1 1 calc R
H5B H 0.2580 0.4421 0.5294 0.146 Uiso 1 1 calc R
C6 C 0.2673(3) 0.4114(4) 0.4273(4) 0.0780(19) Uani 1 1 d .
H6A H 0.2805 0.4582 0.4130 0.094 Uiso 1 1 calc R
H6B H 0.2964 0.3785 0.4020 0.094 Uiso 1 1 calc R
C7 C 0.1476(4) 0.4523(4) 0.3135(4) 0.092(2) Uani 1 1 d DU
H7 H 0.1337 0.4871 0.3445 0.110 Uiso 1 1 calc R
C8 C 0.1281(4) 0.4613(4) 0.2363(4) 0.0833(19) Uani 1 1 d DU
C9 C 0.1319(4) 0.4060(4) 0.1946(4) 0.089(2) Uani 1 1 d DU
H9 H 0.1484 0.3632 0.2104 0.107 Uiso 1 1 calc R
C10 C 0.1084(4) 0.4162(5) 0.1214(4) 0.105(2) Uani 1 1 d U
H10 H 0.1077 0.3792 0.0899 0.126 Uiso 1 1 calc R
C11 C 0.0886(4) 0.4787(5) 0.1028(4) 0.079(2) Uani 1 1 d D
C12 C 0.0843(5) 0.5321(5) 0.1464(5) 0.118(3) Uani 1 1 d D
H12 H 0.0680 0.5751 0.1307 0.142 Uiso 1 1 calc R
C13 C 0.1036(5) 0.5242(6) 0.2141(6) 0.134(3) Uani 1 1 d .
H13 H 0.1002 0.5615 0.2451 0.161 Uiso 1 1 calc R
C14 C 0.0798(4) 0.2779(4) 0.3717(4) 0.087(2) Uani 1 1 d U
H14 H 0.1172 0.2576 0.3481 0.104 Uiso 1 1 calc R
C15 C 0.0073(4) 0.2600(3) 0.3488(4) 0.0773(19) Uani 1 1 d .
C16 C -0.0014(4) 0.2261(4) 0.2861(5) 0.107(3) Uani 1 1 d .
H16 H 0.0374 0.2131 0.2598 0.128 Uiso 1 1 calc R
C17 C -0.0661(5) 0.2119(5) 0.2627(5) 0.112(3) Uani 1 1 d .
H17 H -0.0720 0.1891 0.2202 0.134 Uiso 1 1 calc R
C18 C -0.1219(4) 0.2302(4) 0.3002(4) 0.0813(19) Uani 1 1 d .
C19 C -0.1152(5) 0.2624(4) 0.3605(4) 0.098(2) Uani 1 1 d .
H19 H -0.1546 0.2751 0.3860 0.118 Uiso 1 1 calc R
C20 C -0.0489(4) 0.2773(5) 0.3857(4) 0.096(2) Uani 1 1 d .
H20 H -0.0438 0.2995 0.4286 0.115 Uiso 1 1 calc R
N1 N 0.1789(3) 0.4044(3) 0.3364(3) 0.0684(14) Uani 1 1 d U
N2 N 0.0929(3) 0.3198(3) 0.4221(3) 0.0751(15) Uani 1 1 d U
O1 O -0.0578(2) 0.4422(2) 0.0578(2) 0.079(2) Uani 1 3 d S
O2 O 0.0654(2) 0.4866(3) 0.0308(2) 0.0973(16) Uani 1 1 d .
O3 O -0.1900(2) 0.2143(2) 0.2733(3) 0.0864(14) Uani 1 1 d U
O4 O -0.1865(2) 0.3135(2) 0.1865(2) 0.0681(18) Uani 1 3 d SU
P1 P -0.01313(9) 0.48687(9) 0.01313(9) 0.0713(8) Uani 1 3 d S
P2 P -0.22984(8) 0.27016(8) 0.22984(8) 0.0630(7) Uani 1 3 d SU

loop_
_atom_site_aniso_label
_atom_site_aniso_U_11
_atom_site_aniso_U_22
_atom_site_aniso_U_33
_atom_site_aniso_U_23
_atom_site_aniso_U_13
_atom_site_aniso_U_12
C1 0.098(6) 0.080(5) 0.092(6) 0.007(4) -0.017(4) -0.003(4)
C2 0.079(5) 0.092(5) 0.080(5) 0.000(4) -0.013(4) -0.008(4)
C3 0.098(6) 0.107(6) 0.094(6) -0.001(5) -0.010(5) 0.018(5)
C4 0.081(6) 0.160(9) 0.093(6) 0.016(6) -0.026(4) -0.012(5)
C5 0.093(6) 0.175(9) 0.097(7) -0.017(6) -0.026(5) -0.048(6)
C6 0.061(4) 0.085(5) 0.088(5) -0.001(4) 0.004(4) -0.017(4)
C7 0.093(6) 0.067(5) 0.115(7) -0.001(4) 0.008(4) 0.000(3)
C8 0.099(5) 0.064(4) 0.088(5) 0.021(3) 0.003(4) 0.002(4)
C9 0.068(4) 0.098(5) 0.101(4) -0.003(4) 0.014(4) 0.023(4)
C10 0.094(6) 0.129(8) 0.093(4) -0.007(5) 0.020(4) 0.015(5)
C11 0.071(4) 0.089(6) 0.076(5) 0.031(4) 0.018(4) 0.006(4)
C12 0.158(9) 0.092(7) 0.104(7) 0.026(6) -0.028(6) -0.019(6)
C13 0.148(9) 0.129(9) 0.125(9) -0.009(7) -0.044(7) 0.009(7)
C14 0.069(5) 0.078(5) 0.113(6) -0.006(3) -0.015(4) 0.000(4)
C15 0.079(5) 0.064(4) 0.089(5) 0.001(4) -0.009(4) 0.003(3)
C16 0.082(6) 0.096(6) 0.142(8) -0.020(6) -0.030(5) 0.006(4)
C17 0.103(7) 0.131(8) 0.101(6) -0.018(5) -0.014(6) 0.001(5)
C18 0.080(5) 0.085(5) 0.079(5) 0.000(4) -0.002(4) -0.006(4)
C19 0.092(6) 0.118(6) 0.085(6) 0.004(5) 0.028(4) -0.028(5)
C20 0.070(5) 0.154(7) 0.065(5) 0.017(5) 0.003(4) -0.025(5)
N1 0.059(3) 0.086(4) 0.061(3) -0.002(3) 0.000(3) -0.007(3)
N2 0.076(4) 0.069(4) 0.081(4) 0.019(2) -0.019(3) -0.005(3)
O1 0.079(2) 0.079(2) 0.079(2) 0.006(2) 0.006(2) -0.006(2)
O2 0.085(3) 0.128(4) 0.078(3) 0.008(3) 0.022(3) -0.011(3)
O3 0.067(3) 0.074(3) 0.118(4) 0.027(2) -0.016(2) -0.013(2)
O4 0.0681(18) 0.0681(18) 0.0681(18) 0.0035(11) 0.0035(11) -0.0035(11)
P1 0.0713(8) 0.0713(8) 0.0713(8) 0.0049(9) 0.0049(9) -0.0049(9)
P2 0.0630(7) 0.0630(7) 0.0630(7) 0.0014(7) 0.0014(7) -0.0014(7)

loop_
_atom_type_symbol
_atom_type_description
_atom_type_scat_dispersion_real
_atom_type_scat_dispersion_imag
_atom_type_scat_source
C C 0.0033 0.0016 'International Tables Vol C Tables 4.2.6.8 and 6.1.1.4'
H H 0.0000 0.0000 'International Tables Vol C Tables 4.2.6.8 and 6.1.1.4'
N N 0.0061 0.0033 'International Tables Vol C Tables 4.2.6.8 and 6.1.1.4'
O O 0.0106 0.0060 'International Tables Vol C Tables 4.2.6.8 and 6.1.1.4'
P P 0.1023 0.0942 'International Tables Vol C Tables 4.2.6.8 and 6.1.1.4'

loop_
_geom_angle_atom_site_label_1
_geom_angle_atom_site_label_2
_geom_angle_atom_site_label_3
_geom_angle
_geom_angle_site_symmetry_1
_geom_angle_site_symmetry_3
N1 C1 C6 112.3(6) . .
N1 C1 C2 111.7(6) . .
C6 C1 C2 113.1(6) . .
N1 C1 H1 106.4 . .
C6 C1 H1 106.4 . .
C2 C1 H1 106.4 . .
N2 C2 C3 111.5(6) . .
N2 C2 C1 112.1(6) . .
C3 C2 C1 111.3(7) . .
N2 C2 H2 107.2 . .
C3 C2 H2 107.2 . .
C1 C2 H2 107.2 . .
C2 C3 C4 110.8(7) . .
C2 C3 H3A 109.5 . .
C4 C3 H3A 109.5 . .
C2 C3 H3B 109.5 . .
C4 C3 H3B 109.5 . .
H3A C3 H3B 108.1 . .
C5 C4 C3 112.7(8) . .
C5 C4 H4A 109.0 . .
C3 C4 H4A 109.0 . .
C5 C4 H4B 109.0 . .
C3 C4 H4B 109.0 . .
H4A C4 H4B 107.8 . .
C4 C5 C6 115.9(7) . .
C4 C5 H5A 108.3 . .
C6 C5 H5A 108.3 . .
C4 C5 H5B 108.3 . .
C6 C5 H5B 108.3 . .
H5A C5 H5B 107.4 . .
C1 C6 C5 110.9(6) . .
C1 C6 H6A 109.5 . .
C5 C6 H6A 109.5 . .
C1 C6 H6B 109.5 . .
C5 C6 H6B 109.5 . .
H6A C6 H6B 108.0 . .
N1 C7 C8 124.7(7) . .
N1 C7 H7 117.6 . .
C8 C7 H7 117.6 . .
C9 C8 C13 122.4(8) . .
C9 C8 C7 118.4(7) . .
C13 C8 C7 119.0(8) . .
C8 C9 C10 116.5(7) . .
C8 C9 H9 121.7 . .
C10 C9 H9 121.7 . .
C11 C10 C9 117.8(8) . .
C11 C10 H10 121.1 . .
C9 C10 H10 121.1 . .
C10 C11 C12 123.6(8) . .
C10 C11 O2 116.3(8) . .
C12 C11 O2 119.9(7) . .
C11 C12 C13 120.0(9) . .
C11 C12 H12 120.0 . .
C13 C12 H12 120.0 . .
C12 C13 C8 119.5(10) . .
C12 C13 H13 120.3 . .
C8 C13 H13 120.3 . .
N2 C14 C15 123.1(7) . .
N2 C14 H14 118.4 . .
C15 C14 H14 118.4 . .
C20 C15 C16 119.0(7) . .
C20 C15 C14 122.6(7) . .
C16 C15 C14 118.4(7) . .
C17 C16 C15 119.8(9) . .
C17 C16 H16 120.1 . .
C15 C16 H16 120.1 . .
C18 C17 C16 120.4(9) . .
C18 C17 H17 119.8 . .
C16 C17 H17 119.8 . .
C19 C18 C17 121.1(8) . .
C19 C18 O3 120.3(7) . .
C17 C18 O3 118.7(7) . .
C18 C19 C20 119.5(8) . .
C18 C19 H19 120.3 . .
C20 C19 H19 120.3 . .
C15 C20 C19 120.2(8) . .
C15 C20 H20 119.9 . .
C19 C20 H20 119.9 . .
C7 N1 C1 120.9(7) . .
C14 N2 C2 117.0(6) . .
C11 O2 P1 120.4(4) . .
C18 O3 P2 119.5(4) . .
O1 P1 O2 115.8(2) . .
O1 P1 O2 115.8(2) . 8
O2 P1 O2 102.5(3) . 8
O1 P1 O2 115.8(2) . 11_455
O2 P1 O2 102.5(3) . 11_455
O2 P1 O2 102.5(3) 8 11_455
O4 P2 O3 115.01(18) . 11_455
O4 P2 O3 115.01(18) . 8
O3 P2 O3 103.4(2) 11_455 8
O4 P2 O3 115.01(18) . .
O3 P2 O3 103.4(2) 11_455 .
O3 P2 O3 103.4(2) 8 .

loop_
_geom_bond_atom_site_label_1
_geom_bond_atom_site_label_2
_geom_bond_distance
_geom_bond_site_symmetry_2
C1 N1 1.424(9) .
C1 C6 1.501(9) .
C1 C2 1.525(10) .
C1 H1 0.9800 .
C2 N2 1.410(9) .
C2 C3 1.509(10) .
C2 H2 0.9800 .
C3 C4 1.580(11) .
C3 H3A 0.9700 .
C3 H3B 0.9700 .
C4 C5 1.405(12) .
C4 H4A 0.9700 .
C4 H4B 0.9700 .
C5 C6 1.524(10) .
C5 H5A 0.9700 .
C5 H5B 0.9700 .
C6 H6A 0.9700 .
C6 H6B 0.9700 .
C7 N1 1.179(8) .
C7 C8 1.533(9) .
C7 H7 0.9300 .
C8 C9 1.327(9) .
C8 C13 1.358(12) .
C9 C10 1.483(11) .
C9 H9 0.9300 .
C10 C11 1.305(11) .
C10 H10 0.9300 .
C11 C12 1.322(10) .
C11 O2 1.455(8) .
C12 C13 1.355(12) .
C12 H12 0.9300 .
C13 H13 0.9300 .
C14 N2 1.280(9) .
C14 C15 1.495(10) .
C14 H14 0.9300 .
C15 C20 1.329(10) .
C15 C16 1.374(10) .
C16 C17 1.344(11) .
C16 H16 0.9300 .
C17 C18 1.333(11) .
C17 H17 0.9300 .
C18 C19 1.314(10) .
C18 O3 1.433(8) .
C19 C20 1.387(11) .
C19 H19 0.9300 .
C20 H20 0.9300 .
O1 P1 1.481(8) .
O2 P1 1.540(5) .
O3 P2 1.553(4) .
O4 P2 1.438(7) .
P1 O2 1.540(5) 8
P1 O2 1.540(5) 11_455
P2 O3 1.553(4) 11_455
P2 O3 1.553(4) 8
